data_7234563
loop_
_publ_author_name
'Xiaojun Yin'
'Dongcheng Chen'
'Qiming Peng'
'Yepeng Xiang'
'Guohua Xie'
'Zece Zhu'
'Cheng Zhong'
'Feng Li'
'Shijian Su'
'Chuluo Yang'

_publ_section_title
;
 Rational utilization of intramolecular and intermolecular hydrogen bonds
 to achieve desirable electron transporting materials with high mobility
 and high triplet energy
;
_journal_name_full 'Journal of Materials Chemistry C'
_journal_page_first 1482
_journal_page_last 1489
_journal_paper_doi 10.1039/C5TC04198H
_journal_volume 4
_journal_year 2016
_chemical_compound_source no
_chemical_formula_moiety 'C33 H21 N9'
_chemical_formula_sum 'C34 H22 Cl3 N9'
_chemical_formula_weight 662.96
_chemical_melting_point 523
_chemical_name_common TPM-i-TAZ
_chemical_name_systematic 3,5,6-tris(3-(pyrimidin-5-yl)phenyl)-1,2,4-triazine
_chemical_properties_physical Efflorescent
_space_group_IT_number 2
_space_group_name_Hall '-P 1'
_space_group_name_H-M_alt 'P -1'
_symmetry_cell_setting triclinic
_symmetry_space_group_name_H-M 'P -1'
_atom_sites_solution_hydrogens geom
_atom_sites_solution_primary direct
_atom_sites_solution_secondary difmap
_cell_angle_alpha 76.256(2)
_cell_angle_beta 79.265(2)
_cell_angle_gamma 85.927(2)
_cell_formula_units_Z 2
_cell_length_a 9.0707(10)
_cell_length_b 10.2070(12)
_cell_length_c 16.8469(19)
_cell_measurement_reflns_used 7407
_cell_measurement_temperature 100(2)
_cell_measurement_theta_max 31.84
_cell_measurement_theta_min 2.29
_cell_volume 1488.0(3)
_computing_cell_refinement 'Bruker SAINT'
_computing_data_collection 'Bruker APEX2'
_computing_data_reduction 'Bruker SAINT'
_computing_molecular_graphics 'Bruker SHELXTL'
_computing_publication_material 'Bruker SHELXTL'
_computing_structure_refinement 'SHELXL-97 (Sheldrick, 1997)'
_computing_structure_solution 'SHELXS-97 (Sheldrick, 1990)'
_diffrn_ambient_temperature 100(2)
_diffrn_measured_fraction_theta_full 0.982
_diffrn_measured_fraction_theta_max 0.982
_diffrn_measurement_device_type 'Bruker APEX-II CCD'
_diffrn_measurement_method '\f and \w scans'
_diffrn_radiation_monochromator graphite
_diffrn_radiation_source 'fine-focus sealed tube'
_diffrn_radiation_type MoK\a
_diffrn_radiation_wavelength 0.71073
_diffrn_reflns_av_R_equivalents 0.1065
_diffrn_reflns_av_sigmaI/netI 0.0837
_diffrn_reflns_limit_h_max 12
_diffrn_reflns_limit_h_min -12
_diffrn_reflns_limit_k_max 13
_diffrn_reflns_limit_k_min -14
_diffrn_reflns_limit_l_max 17
_diffrn_reflns_limit_l_min -23
_diffrn_reflns_number 13398
_diffrn_reflns_theta_full 29.50
_diffrn_reflns_theta_max 29.50
_diffrn_reflns_theta_min 1.26
_diffrn_standards_number 0
_exptl_absorpt_coefficient_mu 0.351
_exptl_absorpt_correction_T_max 0.9657
_exptl_absorpt_correction_T_min 0.9590
_exptl_absorpt_correction_type none
_exptl_crystal_colour 'light yellow'
_exptl_crystal_density_diffrn 1.480
_exptl_crystal_density_method 'not measured'
_exptl_crystal_description block
_exptl_crystal_F_000 680
_exptl_crystal_preparation Luminescent
_exptl_crystal_recrystallization_method 'Re-crystallisation from solvent: chloroform, n-hexane'
_exptl_crystal_size_max 0.12
_exptl_crystal_size_mid 0.10
_exptl_crystal_size_min 0.10
_refine_diff_density_max 0.624
_refine_diff_density_min -0.662
_refine_diff_density_rms 0.106
_refine_ls_extinction_method none
_refine_ls_goodness_of_fit_ref 1.050
_refine_ls_hydrogen_treatment mixed
_refine_ls_matrix_type full
_refine_ls_number_parameters 415
_refine_ls_number_reflns 8153
_refine_ls_number_restraints 0
_refine_ls_restrained_S_all 1.050
_refine_ls_R_factor_all 0.0612
_refine_ls_R_factor_gt 0.0492
_refine_ls_shift/su_max 0.000
_refine_ls_shift/su_mean 0.000
_refine_ls_structure_factor_coef Fsqd
_refine_ls_weighting_details 'calc w=1/[\s^2^(Fo^2^)+(0.1050P)^2^+0.0000P] where P=(Fo^2^+2Fc^2^)/3'
_refine_ls_weighting_scheme calc
_refine_ls_wR_factor_gt 0.1428
_refine_ls_wR_factor_ref 0.1656
_reflns_number_gt 6637
_reflns_number_total 8153
_reflns_threshold_expression >2sigma(I)
_cod_data_source_file J-Mater-Chem-C-2016-4-1482.cif
_cod_data_source_block mo_150606b_0m
_cod_depositor_comments
;
The following automatic conversions were performed:

data item '_symmetry_cell_setting' value 'Triclinic' was changed to
'triclinic' in accordance with the built-in table derived from the
CIF Core dictionary named 'cif_core.dic' version 2.4.5 last updated
on 2014-11-21.

Automatic conversion script
Id: cif_fix_values 6909 2019-04-08 15:41:33Z antanas 
;
_cod_original_sg_symbol_H-M P-1
_cod_database_code 7234563

loop_
_symmetry_equiv_pos_as_xyz
'x, y, z'
'-x, -y, -z'

loop_
_atom_site_label
_atom_site_type_symbol
_atom_site_fract_x
_atom_site_fract_y
_atom_site_fract_z
_atom_site_U_iso_or_equiv
_atom_site_adp_type
_atom_site_occupancy
_atom_site_symmetry_multiplicity
_atom_site_calc_flag
_atom_site_refinement_flags
_atom_site_disorder_assembly
_atom_site_disorder_group
C1 C 0.63180(17) 0.32341(16) 0.22440(9) 0.0138(3) Uani 1 1 d . . .
C3 C 0.44053(17) 0.36784(16) 0.35468(9) 0.0150(3) Uani 1 1 d . . .
C2 C 0.55302(17) 0.21507(16) 0.28184(9) 0.0138(3) Uani 1 1 d . . .
C4 C 0.74623(17) 0.30646(15) 0.15175(9) 0.0135(3) Uani 1 1 d . . .
C5 C 0.86082(17) 0.20780(16) 0.16270(10) 0.0164(3) Uani 1 1 d . . .
H5 H 0.8671 0.1540 0.2164 0.020 Uiso 1 1 calc R . .
C6 C 0.96478(18) 0.18952(18) 0.09453(10) 0.0197(3) Uani 1 1 d . . .
H6 H 1.0424 0.1225 0.1018 0.024 Uiso 1 1 calc R . .
C7 C 0.95712(18) 0.26788(17) 0.01557(10) 0.0187(3) Uani 1 1 d . . .
H7 H 1.0280 0.2525 -0.0307 0.022 Uiso 1 1 calc R . .
C8 C 0.84555(17) 0.36935(16) 0.00377(9) 0.0152(3) Uani 1 1 d . . .
C9 C 0.74019(17) 0.38785(16) 0.07327(10) 0.0148(3) Uani 1 1 d . . .
H9 H 0.6642 0.4566 0.0666 0.018 Uiso 1 1 calc R . .
C10 C 0.84084(18) 0.45567(16) -0.07970(10) 0.0160(3) Uani 1 1 d . . .
C11 C 0.96867(19) 0.48087(18) -0.14097(10) 0.0202(3) Uani 1 1 d . . .
H11 H 1.0614 0.4395 -0.1285 0.024 Uiso 1 1 calc R . .
C12 C 0.8351(2) 0.61910(19) -0.22962(10) 0.0225(3) Uani 1 1 d . . .
H12 H 0.8337 0.6794 -0.2820 0.027 Uiso 1 1 calc R . .
C13 C 0.70877(19) 0.51808(18) -0.10297(10) 0.0189(3) Uani 1 1 d . . .
H13 H 0.6175 0.5004 -0.0646 0.023 Uiso 1 1 calc R . .
C14 C 0.56659(17) 0.07301(16) 0.27420(10) 0.0143(3) Uani 1 1 d . . .
C15 C 0.56229(18) -0.03116(16) 0.34562(10) 0.0163(3) Uani 1 1 d . . .
H15 H 0.5486 -0.0106 0.3987 0.020 Uiso 1 1 calc R . .
C16 C 0.57806(18) -0.16492(16) 0.33887(10) 0.0174(3) Uani 1 1 d . . .
H16 H 0.5776 -0.2352 0.3874 0.021 Uiso 1 1 calc R . .
C17 C 0.59446(17) -0.19667(16) 0.26209(10) 0.0169(3) Uani 1 1 d . . .
H17 H 0.6056 -0.2882 0.2581 0.020 Uiso 1 1 calc R . .
C18 C 0.59451(17) -0.09302(16) 0.19007(10) 0.0144(3) Uani 1 1 d . . .
C19 C 0.57994(17) 0.04079(16) 0.19756(9) 0.0140(3) Uani 1 1 d . . .
H19 H 0.5791 0.1112 0.1492 0.017 Uiso 1 1 calc R . .
C20 C 0.61291(17) -0.12362(16) 0.10720(10) 0.0148(3) Uani 1 1 d . . .
C21 C 0.67891(17) -0.03294(17) 0.03550(10) 0.0175(3) Uani 1 1 d . . .
H21 H 0.7147 0.0492 0.0409 0.021 Uiso 1 1 calc R . .
C22 C 0.64466(19) -0.17592(18) -0.04405(11) 0.0197(3) Uani 1 1 d . . .
H22 H 0.6565 -0.1945 -0.0976 0.024 Uiso 1 1 calc R . .
C23 C 0.56585(19) -0.24406(17) 0.09504(11) 0.0203(3) Uani 1 1 d . . .
H23 H 0.5215 -0.3095 0.1420 0.024 Uiso 1 1 calc R . .
C24 C 0.33400(17) 0.39492(16) 0.42711(10) 0.0155(3) Uani 1 1 d . . .
C25 C 0.23891(18) 0.29310(17) 0.47611(10) 0.0181(3) Uani 1 1 d . . .
H25 H 0.2427 0.2074 0.4628 0.022 Uiso 1 1 calc R . .
C26 C 0.13875(19) 0.31867(18) 0.54448(11) 0.0201(3) Uani 1 1 d . . .
H26 H 0.0749 0.2495 0.5783 0.024 Uiso 1 1 calc R . .
C27 C 0.13113(18) 0.44404(17) 0.56374(10) 0.0183(3) Uani 1 1 d . . .
H27 H 0.0622 0.4601 0.6105 0.022 Uiso 1 1 calc R . .
C28 C 0.22446(17) 0.54710(16) 0.51461(10) 0.0156(3) Uani 1 1 d . . .
C29 C 0.32607(17) 0.52129(16) 0.44652(10) 0.0161(3) Uani 1 1 d . . .
H29 H 0.3905 0.5903 0.4130 0.019 Uiso 1 1 calc R . .
C30 C 0.20935(17) 0.68320(16) 0.53281(10) 0.0155(3) Uani 1 1 d . . .
C31 C 0.2250(2) 0.80127(17) 0.47024(10) 0.0199(3) Uani 1 1 d . . .
H31 H 0.2538 0.7938 0.4143 0.024 Uiso 1 1 calc R . .
C32 C 0.1615(2) 0.92812(18) 0.56590(11) 0.0232(4) Uani 1 1 d . . .
H32 H 0.1419 1.0148 0.5778 0.028 Uiso 1 1 calc R . .
C33 C 0.17118(19) 0.70123(17) 0.61356(10) 0.0192(3) Uani 1 1 d . . .
H33 H 0.1624 0.6238 0.6583 0.023 Uiso 1 1 calc R . .
C34 C 0.14710(19) 0.85986(18) 0.21386(11) 0.0199(3) Uani 1 1 d . . .
H34 H 0.2004 0.8921 0.1555 0.024 Uiso 1 1 calc R . .
Cl1 Cl 0.23047(5) 0.70465(4) 0.25789(3) 0.02418(12) Uani 1 1 d . . .
Cl2 Cl 0.16199(6) 0.98210(5) 0.26999(3) 0.02932(13) Uani 1 1 d . . .
Cl3 Cl -0.04322(5) 0.83771(5) 0.21210(4) 0.03389(14) Uani 1 1 d . . .
N1 N 0.70452(18) 0.60168(16) -0.17680(9) 0.0225(3) Uani 1 1 d . . .
N2 N 0.96712(17) 0.56031(16) -0.21622(9) 0.0229(3) Uani 1 1 d . . .
N3 N 0.69393(16) -0.05663(15) -0.04031(9) 0.0194(3) Uani 1 1 d . . .
N4 N 0.58104(17) -0.27064(16) 0.01957(9) 0.0217(3) Uani 1 1 d . . .
N5 N 0.20126(19) 0.92505(16) 0.48556(9) 0.0240(3) Uani 1 1 d . . .
N6 N 0.14640(18) 0.82310(16) 0.63069(9) 0.0235(3) Uani 1 1 d . . .
N7 N 0.46024(15) 0.23869(14) 0.34834(8) 0.0156(3) Uani 1 1 d . . .
N8 N 0.60683(16) 0.44925(14) 0.23448(9) 0.0174(3) Uani 1 1 d . . .
N9 N 0.50744(16) 0.47273(14) 0.29970(8) 0.0183(3) Uani 1 1 d . . .

loop_
_atom_site_aniso_label
_atom_site_aniso_U_11
_atom_site_aniso_U_22
_atom_site_aniso_U_33
_atom_site_aniso_U_23
_atom_site_aniso_U_13
_atom_site_aniso_U_12
C1 0.0149(7) 0.0165(7) 0.0094(6) -0.0021(5) -0.0017(5) -0.0012(5)
C3 0.0163(7) 0.0168(7) 0.0108(7) -0.0017(5) -0.0018(5) -0.0003(5)
C2 0.0142(6) 0.0165(7) 0.0103(6) -0.0021(5) -0.0022(5) -0.0006(5)
C4 0.0131(6) 0.0161(7) 0.0111(7) -0.0033(5) -0.0008(5) -0.0020(5)
C5 0.0148(7) 0.0194(7) 0.0135(7) -0.0004(6) -0.0027(5) -0.0007(6)
C6 0.0158(7) 0.0224(8) 0.0178(8) -0.0006(6) -0.0020(6) 0.0034(6)
C7 0.0168(7) 0.0235(8) 0.0133(7) -0.0025(6) 0.0008(6) 0.0007(6)
C8 0.0154(7) 0.0191(7) 0.0104(7) -0.0012(5) -0.0019(5) -0.0036(5)
C9 0.0152(7) 0.0153(7) 0.0136(7) -0.0029(5) -0.0023(5) -0.0008(5)
C10 0.0189(7) 0.0186(7) 0.0107(7) -0.0035(5) -0.0014(5) -0.0043(6)
C11 0.0173(7) 0.0278(9) 0.0144(7) -0.0019(6) -0.0013(6) -0.0072(6)
C12 0.0300(9) 0.0241(8) 0.0121(7) 0.0005(6) -0.0041(6) -0.0069(7)
C13 0.0191(7) 0.0236(8) 0.0138(7) -0.0045(6) -0.0017(6) -0.0009(6)
C14 0.0131(6) 0.0150(7) 0.0139(7) -0.0022(5) -0.0012(5) -0.0006(5)
C15 0.0172(7) 0.0181(7) 0.0125(7) -0.0018(6) -0.0015(5) -0.0022(6)
C16 0.0172(7) 0.0168(7) 0.0165(7) 0.0012(6) -0.0038(6) -0.0027(6)
C17 0.0154(7) 0.0149(7) 0.0198(8) -0.0018(6) -0.0044(6) -0.0007(5)
C18 0.0124(6) 0.0168(7) 0.0137(7) -0.0030(6) -0.0023(5) -0.0008(5)
C19 0.0130(6) 0.0157(7) 0.0122(7) -0.0009(5) -0.0022(5) 0.0001(5)
C20 0.0128(6) 0.0161(7) 0.0149(7) -0.0038(6) -0.0019(5) 0.0015(5)
C21 0.0144(7) 0.0198(8) 0.0177(7) -0.0052(6) -0.0004(6) 0.0003(6)
C22 0.0191(7) 0.0249(8) 0.0162(7) -0.0071(6) -0.0050(6) 0.0042(6)
C23 0.0214(8) 0.0190(8) 0.0205(8) -0.0049(6) -0.0029(6) -0.0017(6)
C24 0.0156(7) 0.0178(7) 0.0114(7) -0.0017(5) -0.0007(5) 0.0003(5)
C25 0.0188(7) 0.0191(8) 0.0150(7) -0.0027(6) -0.0002(6) -0.0013(6)
C26 0.0190(7) 0.0210(8) 0.0172(8) -0.0013(6) 0.0011(6) -0.0019(6)
C27 0.0180(7) 0.0217(8) 0.0130(7) -0.0023(6) 0.0008(6) -0.0005(6)
C28 0.0146(7) 0.0193(7) 0.0125(7) -0.0029(6) -0.0025(5) 0.0007(5)
C29 0.0157(7) 0.0187(7) 0.0125(7) -0.0017(6) -0.0008(5) -0.0019(6)
C30 0.0136(7) 0.0191(7) 0.0128(7) -0.0034(6) 0.0002(5) -0.0010(5)
C31 0.0248(8) 0.0214(8) 0.0120(7) -0.0036(6) 0.0008(6) -0.0021(6)
C32 0.0289(9) 0.0205(8) 0.0199(8) -0.0071(7) -0.0005(7) -0.0007(7)
C33 0.0210(8) 0.0211(8) 0.0144(7) -0.0037(6) -0.0006(6) -0.0007(6)
C34 0.0176(7) 0.0242(8) 0.0165(8) -0.0012(6) -0.0040(6) 0.0010(6)
Cl1 0.0232(2) 0.0227(2) 0.0274(2) -0.00483(17) -0.00872(16) 0.00294(15)
Cl2 0.0380(3) 0.0240(2) 0.0278(2) -0.00684(18) -0.01011(19) 0.00216(18)
Cl3 0.0187(2) 0.0356(3) 0.0467(3) -0.0034(2) -0.01234(19) 0.00026(18)
N1 0.0264(7) 0.0253(7) 0.0149(7) -0.0017(6) -0.0057(6) 0.0011(6)
N2 0.0242(7) 0.0289(8) 0.0136(7) -0.0005(6) -0.0006(5) -0.0099(6)
N3 0.0173(6) 0.0231(7) 0.0166(7) -0.0044(5) -0.0005(5) 0.0016(5)
N4 0.0233(7) 0.0231(7) 0.0207(7) -0.0086(6) -0.0045(6) -0.0008(6)
N5 0.0321(8) 0.0206(7) 0.0173(7) -0.0032(6) 0.0002(6) -0.0020(6)
N6 0.0313(8) 0.0234(7) 0.0152(7) -0.0061(6) -0.0003(6) -0.0003(6)
N7 0.0164(6) 0.0163(6) 0.0131(6) -0.0027(5) -0.0008(5) -0.0005(5)
N8 0.0195(6) 0.0178(6) 0.0128(6) -0.0025(5) 0.0014(5) -0.0001(5)
N9 0.0222(7) 0.0170(6) 0.0126(6) -0.0018(5) 0.0024(5) -0.0007(5)

loop_
_atom_type_symbol
_atom_type_description
_atom_type_scat_dispersion_real
_atom_type_scat_dispersion_imag
_atom_type_scat_source
C C 0.0033 0.0016 'International Tables Vol C Tables 4.2.6.8 and 6.1.1.4'
H H 0.0000 0.0000 'International Tables Vol C Tables 4.2.6.8 and 6.1.1.4'
N N 0.0061 0.0033 'International Tables Vol C Tables 4.2.6.8 and 6.1.1.4'
Cl Cl 0.1484 0.1585 'International Tables Vol C Tables 4.2.6.8 and 6.1.1.4'

loop_
_geom_angle_atom_site_label_1
_geom_angle_atom_site_label_2
_geom_angle_atom_site_label_3
_geom_angle
_geom_angle_site_symmetry_1
_geom_angle_site_symmetry_3
N8 C1 C2 120.27(14) . .
N8 C1 C4 115.85(13) . .
C2 C1 C4 123.87(14) . .
N9 C3 N7 124.89(14) . .
N9 C3 C24 118.06(14) . .
N7 C3 C24 117.04(14) . .
N7 C2 C1 119.60(14) . .
N7 C2 C14 115.76(14) . .
C1 C2 C14 124.63(14) . .
C9 C4 C5 120.05(14) . .
C9 C4 C1 120.47(14) . .
C5 C4 C1 119.47(14) . .
C6 C5 C4 119.38(15) . .
C6 C5 H5 120.3 . .
C4 C5 H5 120.3 . .
C5 C6 C7 120.92(15) . .
C5 C6 H6 119.5 . .
C7 C6 H6 119.5 . .
C6 C7 C8 120.47(15) . .
C6 C7 H7 119.8 . .
C8 C7 H7 119.8 . .
C7 C8 C9 118.45(14) . .
C7 C8 C10 120.39(14) . .
C9 C8 C10 121.16(14) . .
C4 C9 C8 120.69(14) . .
C4 C9 H9 119.7 . .
C8 C9 H9 119.7 . .
C13 C10 C11 115.09(15) . .
C13 C10 C8 122.57(14) . .
C11 C10 C8 122.34(15) . .
N2 C11 C10 123.21(16) . .
N2 C11 H11 118.4 . .
C10 C11 H11 118.4 . .
N2 C12 N1 126.58(16) . .
N2 C12 H12 116.7 . .
N1 C12 H12 116.7 . .
N1 C13 C10 123.05(15) . .
N1 C13 H13 118.5 . .
C10 C13 H13 118.5 . .
C19 C14 C15 119.19(14) . .
C19 C14 C2 121.21(14) . .
C15 C14 C2 119.58(14) . .
C16 C15 C14 119.97(15) . .
C16 C15 H15 120.0 . .
C14 C15 H15 120.0 . .
C17 C16 C15 120.66(15) . .
C17 C16 H16 119.7 . .
C15 C16 H16 119.7 . .
C16 C17 C18 119.89(15) . .
C16 C17 H17 120.1 . .
C18 C17 H17 120.1 . .
C19 C18 C17 118.91(14) . .
C19 C18 C20 119.91(14) . .
C17 C18 C20 121.16(14) . .
C14 C19 C18 121.31(14) . .
C14 C19 H19 119.3 . .
C18 C19 H19 119.3 . .
C21 C20 C23 115.59(15) . .
C21 C20 C18 121.65(14) . .
C23 C20 C18 122.77(14) . .
N3 C21 C20 122.92(15) . .
N3 C21 H21 118.5 . .
C20 C21 H21 118.5 . .
N4 C22 N3 126.68(16) . .
N4 C22 H22 116.7 . .
N3 C22 H22 116.7 . .
N4 C23 C20 122.55(16) . .
N4 C23 H23 118.7 . .
C20 C23 H23 118.7 . .
C29 C24 C25 119.83(14) . .
C29 C24 C3 120.73(14) . .
C25 C24 C3 119.43(14) . .
C26 C25 C24 119.38(15) . .
C26 C25 H25 120.3 . .
C24 C25 H25 120.3 . .
C27 C26 C25 120.73(15) . .
C27 C26 H26 119.6 . .
C25 C26 H26 119.6 . .
C26 C27 C28 120.38(15) . .
C26 C27 H27 119.8 . .
C28 C27 H27 119.8 . .
C29 C28 C27 119.00(15) . .
C29 C28 C30 120.97(14) . .
C27 C28 C30 119.96(14) . .
C28 C29 C24 120.67(14) . .
C28 C29 H29 119.7 . .
C24 C29 H29 119.7 . .
C33 C30 C31 115.66(15) . .
C33 C30 C28 121.91(15) . .
C31 C30 C28 122.36(14) . .
N5 C31 C30 122.98(15) . .
N5 C31 H31 118.5 . .
C30 C31 H31 118.5 . .
N6 C32 N5 127.09(17) . .
N6 C32 H32 116.5 . .
N5 C32 H32 116.5 . .
N6 C33 C30 122.66(16) . .
N6 C33 H33 118.7 . .
C30 C33 H33 118.7 . .
Cl2 C34 Cl3 110.02(10) . .
Cl2 C34 Cl1 110.84(9) . .
Cl3 C34 Cl1 109.89(10) . .
Cl2 C34 H34 108.7 . .
Cl3 C34 H34 108.7 . .
Cl1 C34 H34 108.7 . .
C13 N1 C12 115.99(15) . .
C12 N2 C11 115.95(15) . .
C21 N3 C22 115.98(15) . .
C22 N4 C23 116.27(15) . .
C32 N5 C31 115.31(15) . .
C32 N6 C33 116.26(15) . .
C2 N7 C3 116.89(14) . .
C1 N8 N9 119.54(14) . .
C3 N9 N8 118.65(14) . .

loop_
_geom_bond_atom_site_label_1
_geom_bond_atom_site_label_2
_geom_bond_distance
_geom_bond_site_symmetry_2
C1 N8 1.333(2) .
C1 C2 1.420(2) .
C1 C4 1.486(2) .
C3 N9 1.336(2) .
C3 N7 1.344(2) .
C3 C24 1.477(2) .
C2 N7 1.330(2) .
C2 C14 1.480(2) .
C4 C9 1.393(2) .
C4 C5 1.401(2) .
C5 C6 1.384(2) .
C5 H5 0.9500 .
C6 C7 1.391(2) .
C6 H6 0.9500 .
C7 C8 1.402(2) .
C7 H7 0.9500 .
C8 C9 1.408(2) .
C8 C10 1.478(2) .
C9 H9 0.9500 .
C10 C13 1.394(2) .
C10 C11 1.395(2) .
C11 N2 1.335(2) .
C11 H11 0.9500 .
C12 N2 1.334(2) .
C12 N1 1.337(2) .
C12 H12 0.9500 .
C13 N1 1.336(2) .
C13 H13 0.9500 .
C14 C19 1.388(2) .
C14 C15 1.400(2) .
C15 C16 1.392(2) .
C15 H15 0.9500 .
C16 C17 1.386(2) .
C16 H16 0.9500 .
C17 C18 1.408(2) .
C17 H17 0.9500 .
C18 C19 1.396(2) .
C18 C20 1.479(2) .
C19 H19 0.9500 .
C20 C21 1.397(2) .
C20 C23 1.401(2) .
C21 N3 1.336(2) .
C21 H21 0.9500 .
C22 N4 1.332(2) .
C22 N3 1.346(2) .
C22 H22 0.9500 .
C23 N4 1.343(2) .
C23 H23 0.9500 .
C24 C29 1.398(2) .
C24 C25 1.400(2) .
C25 C26 1.393(2) .
C25 H25 0.9500 .
C26 C27 1.387(2) .
C26 H26 0.9500 .
C27 C28 1.400(2) .
C27 H27 0.9500 .
C28 C29 1.396(2) .
C28 C30 1.484(2) .
C29 H29 0.9500 .
C30 C33 1.393(2) .
C30 C31 1.396(2) .
C31 N5 1.343(2) .
C31 H31 0.9500 .
C32 N6 1.330(2) .
C32 N5 1.341(2) .
C32 H32 0.9500 .
C33 N6 1.337(2) .
C33 H33 0.9500 .
C34 Cl2 1.7612(18) .
C34 Cl3 1.7635(17) .
C34 Cl1 1.7642(18) .
C34 H34 1.0000 .
N8 N9 1.3427(19) .

loop_
_geom_torsion_atom_site_label_1
_geom_torsion_atom_site_label_2
_geom_torsion_atom_site_label_3
_geom_torsion_atom_site_label_4
_geom_torsion
_geom_torsion_site_symmetry_1
_geom_torsion_site_symmetry_2
_geom_torsion_site_symmetry_3
_geom_torsion_site_symmetry_4
N8 C1 C2 N7 -3.7(2) . . . .
C4 C1 C2 N7 175.25(14) . . . .
N8 C1 C2 C14 176.81(14) . . . .
C4 C1 C2 C14 -4.2(2) . . . .
N8 C1 C4 C9 -49.7(2) . . . .
C2 C1 C4 C9 131.26(16) . . . .
N8 C1 C4 C5 130.22(16) . . . .
C2 C1 C4 C5 -48.8(2) . . . .
C9 C4 C5 C6 -1.9(2) . . . .
C1 C4 C5 C6 178.14(14) . . . .
C4 C5 C6 C7 0.2(3) . . . .
C5 C6 C7 C8 1.5(3) . . . .
C6 C7 C8 C9 -1.3(2) . . . .
C6 C7 C8 C10 177.83(15) . . . .
C5 C4 C9 C8 2.1(2) . . . .
C1 C4 C9 C8 -177.98(14) . . . .
C7 C8 C9 C4 -0.5(2) . . . .
C10 C8 C9 C4 -179.59(14) . . . .
C7 C8 C10 C13 153.95(16) . . . .
C9 C8 C10 C13 -26.9(2) . . . .
C7 C8 C10 C11 -26.2(2) . . . .
C9 C8 C10 C11 152.91(16) . . . .
C13 C10 C11 N2 1.0(2) . . . .
C8 C10 C11 N2 -178.84(16) . . . .
C11 C10 C13 N1 -3.3(2) . . . .
C8 C10 C13 N1 176.54(15) . . . .
N7 C2 C14 C19 142.18(15) . . . .
C1 C2 C14 C19 -38.3(2) . . . .
N7 C2 C14 C15 -36.3(2) . . . .
C1 C2 C14 C15 143.22(16) . . . .
C19 C14 C15 C16 2.8(2) . . . .
C2 C14 C15 C16 -178.68(14) . . . .
C14 C15 C16 C17 -1.6(2) . . . .
C15 C16 C17 C18 -0.3(2) . . . .
C16 C17 C18 C19 0.9(2) . . . .
C16 C17 C18 C20 179.55(14) . . . .
C15 C14 C19 C18 -2.3(2) . . . .
C2 C14 C19 C18 179.24(13) . . . .
C17 C18 C19 C14 0.5(2) . . . .
C20 C18 C19 C14 -178.23(14) . . . .
C19 C18 C20 C21 27.9(2) . . . .
C17 C18 C20 C21 -150.77(15) . . . .
C19 C18 C20 C23 -152.03(16) . . . .
C17 C18 C20 C23 29.3(2) . . . .
C23 C20 C21 N3 1.5(2) . . . .
C18 C20 C21 N3 -178.47(15) . . . .
C21 C20 C23 N4 -0.8(2) . . . .
C18 C20 C23 N4 179.12(15) . . . .
N9 C3 C24 C29 -12.6(2) . . . .
N7 C3 C24 C29 168.74(14) . . . .
N9 C3 C24 C25 166.60(15) . . . .
N7 C3 C24 C25 -12.0(2) . . . .
C29 C24 C25 C26 -0.9(2) . . . .
C3 C24 C25 C26 179.87(15) . . . .
C24 C25 C26 C27 0.8(3) . . . .
C25 C26 C27 C28 -0.1(3) . . . .
C26 C27 C28 C29 -0.6(2) . . . .
C26 C27 C28 C30 176.45(15) . . . .
C27 C28 C29 C24 0.5(2) . . . .
C30 C28 C29 C24 -176.51(14) . . . .
C25 C24 C29 C28 0.2(2) . . . .
C3 C24 C29 C28 179.47(14) . . . .
C29 C28 C30 C33 -148.63(16) . . . .
C27 C28 C30 C33 34.4(2) . . . .
C29 C28 C30 C31 34.6(2) . . . .
C27 C28 C30 C31 -142.37(17) . . . .
C33 C30 C31 N5 -1.8(2) . . . .
C28 C30 C31 N5 175.16(16) . . . .
C31 C30 C33 N6 2.0(2) . . . .
C28 C30 C33 N6 -174.99(16) . . . .
C10 C13 N1 C12 2.4(3) . . . .
N2 C12 N1 C13 1.0(3) . . . .
N1 C12 N2 C11 -3.1(3) . . . .
C10 C11 N2 C12 1.9(3) . . . .
C20 C21 N3 C22 -1.6(2) . . . .
N4 C22 N3 C21 1.1(3) . . . .
N3 C22 N4 C23 -0.5(3) . . . .
C20 C23 N4 C22 0.4(3) . . . .
N6 C32 N5 C31 1.4(3) . . . .
C30 C31 N5 C32 0.2(3) . . . .
N5 C32 N6 C33 -1.3(3) . . . .
C30 C33 N6 C32 -0.6(3) . . . .
C1 C2 N7 C3 3.5(2) . . . .
C14 C2 N7 C3 -176.94(13) . . . .
N9 C3 N7 C2 -0.4(2) . . . .
C24 C3 N7 C2 178.16(13) . . . .
C2 C1 N8 N9 0.5(2) . . . .
C4 C1 N8 N9 -178.55(13) . . . .
N7 C3 N9 N8 -2.8(2) . . . .
C24 C3 N9 N8 178.65(14) . . . .
C1 N8 N9 C3 2.6(2) . . . .
